data_7708015
loop_
_publ_author_name
'Shen, Yu-Hsuan'
'Esper, Alec M.'
'Ghiviriga, Ion'
'Abboud, Khalil A.'
'Schanze, Kirk S.'
'Ehm, Christian'
'Veige, Adam S.'

_publ_section_title
;
 SPAAC iClick: progress towards a bioorthogonal reaction in-corporating
 metal ions.
;
_journal_issue 36
_journal_name_full 'Dalton transactions (Cambridge, England : 2003)'
_journal_page_first 12681
_journal_page_last 12691
_journal_paper_doi 10.1039/d1dt02626g
_journal_volume 50
_journal_year 2021
_chemical_formula_moiety 'C17 N3 P2 Pt'
_chemical_formula_sum 'C17 H39 N3 P2 Pt'
_chemical_formula_weight 542.54
_space_group_crystal_system monoclinic
_space_group_IT_number 14
_space_group_name_Hall '-P 2ybc'
_space_group_name_H-M_alt 'P 1 21/c 1'
_atom_sites_solution_hydrogens geom
_atom_sites_solution_primary direct
_atom_sites_solution_secondary difmap
_audit_creation_date 2021-05-12
_audit_creation_method
;
Olex2 1.3
(compiled 2020.11.12 svn.r5f609507 for OlexSys, GUI svn.r6272)
;
_audit_update_record
;
2021-06-26 deposited with the CCDC.	2021-08-09 downloaded from the CCDC.
;
_cell_angle_alpha 90
_cell_angle_beta 98.856(4)
_cell_angle_gamma 90
_cell_formula_units_Z 4
_cell_length_a 7.5376(9)
_cell_length_b 13.5921(17)
_cell_length_c 21.634(3)
_cell_measurement_reflns_used 9895
_cell_measurement_temperature 100(2)
_cell_measurement_theta_max 32.39
_cell_measurement_theta_min 3.15
_cell_volume 2190.0(5)
_computing_cell_refinement 'Bruker APEX3 (Bruker, 2014)'
_computing_data_collection 'Bruker APEX3 (Bruker, 2014)'
_computing_data_reduction 'Bruker Apex3 SAINT (Bruker, 2014)'
_computing_molecular_graphics 'Olex2 1.3 (Dolomanov et al., 2009)'
_computing_publication_material 'Olex2 1.3 (Dolomanov et al., 2009)'
_computing_structure_refinement 'SHELXL2015, Sheldrick G. M. 2015'
_computing_structure_solution 'SHELXL2015, Sheldrick G. M. 2015'
_diffrn_ambient_temperature 100(2)
_diffrn_measured_fraction_theta_full 0.995
_diffrn_measured_fraction_theta_max 0.927
_diffrn_measurement_device_type 'D8 Venture with PHOTON III'
_diffrn_measurement_method 'phi and omega scans'
_diffrn_radiation_type MoK\a
_diffrn_radiation_wavelength 0.71073
_diffrn_reflns_av_R_equivalents 0.0584
_diffrn_reflns_av_unetI/netI 0.0378
_diffrn_reflns_Laue_measured_fraction_full 0.995
_diffrn_reflns_Laue_measured_fraction_max 0.927
_diffrn_reflns_limit_h_max 11
_diffrn_reflns_limit_h_min -11
_diffrn_reflns_limit_k_max 20
_diffrn_reflns_limit_k_min -20
_diffrn_reflns_limit_l_max 32
_diffrn_reflns_limit_l_min -32
_diffrn_reflns_number 58423
_diffrn_reflns_point_group_measured_fraction_full 0.995
_diffrn_reflns_point_group_measured_fraction_max 0.927
_diffrn_reflns_theta_full 25.242
_diffrn_reflns_theta_max 32.844
_diffrn_reflns_theta_min 1.905
_diffrn_source 'micro source 3.0'
_exptl_absorpt_coefficient_mu 6.557
_exptl_absorpt_correction_type multi-scan
_exptl_absorpt_process_details 'Sheldrick, G. M., sadabs (2015). Acta Cryst. C71, 3-8.'
_exptl_crystal_colour gold
_exptl_crystal_density_diffrn 1.646
_exptl_crystal_description plate
_exptl_crystal_F_000 1080
_exptl_crystal_size_max 0.123
_exptl_crystal_size_mid 0.123
_exptl_crystal_size_min 0.035
_exptl_transmission_factor_max 0.4952
_exptl_transmission_factor_min 0.2959
_refine_diff_density_max 2.869
_refine_diff_density_min -3.098
_refine_diff_density_rms 0.722
_refine_ls_extinction_method none
_refine_ls_goodness_of_fit_ref 1.170
_refine_ls_hydrogen_treatment constr
_refine_ls_matrix_type full
_refine_ls_number_parameters 211
_refine_ls_number_reflns 7562
_refine_ls_number_restraints 0
_refine_ls_restrained_S_all 1.170
_refine_ls_R_factor_all 0.0342
_refine_ls_R_factor_gt 0.0294
_refine_ls_shift/su_max 0.002
_refine_ls_shift/su_mean 0.000
_refine_ls_structure_factor_coef Fsqd
_refine_ls_weighting_details 'w=1/[\s^2^(Fo^2^)+(0.0338P)^2^] where P=(Fo^2^+2Fc^2^)/3'
_refine_ls_weighting_scheme calc
_refine_ls_wR_factor_gt 0.0657
_refine_ls_wR_factor_ref 0.0679
_reflns_Friedel_coverage 0.000
_reflns_number_gt 6772
_reflns_number_total 7562
_reflns_threshold_expression 'I > 2\s(I)'
_cod_data_source_file d1dt02626g6.cif
_cod_data_source_block shen18
_cod_depositor_comments 'Adding full bibliography for 7708012--7708016.cif.'
_cod_database_code 7708015
_shelx_shelxl_version_number 2018/3
_publcif_funding_html
;
;
_shelx_space_group_comment
;
The symmetry employed for this shelxl refinement is uniquely defined 
by the following loop, which should always be used as a source of 
symmetry information in preference to the above space-group names. 
They are only intended as comments. 
;
_shelx_estimated_absorpt_t_max 0.803
_shelx_estimated_absorpt_t_min 0.499
_olex2_refinement_description
;
;
_olex2_submission_special_instructions 'No special instructions were received'

loop_
_space_group_symop_operation_xyz
'x, y, z'
'-x, y+1/2, -z+1/2'
'-x, -y, -z'
'x, -y-1/2, z-1/2'

loop_
_atom_site_label
_atom_site_type_symbol
_atom_site_fract_x
_atom_site_fract_y
_atom_site_fract_z
_atom_site_U_iso_or_equiv
_atom_site_adp_type
_atom_site_occupancy
_atom_site_site_symmetry_order
_atom_site_calc_flag
_atom_site_refinement_flags_posn
_atom_site_refinement_flags_adp
_atom_site_refinement_flags_occupancy
_atom_site_disorder_assembly
_atom_site_disorder_group
Pt1 Pt 0.38975(2) 0.26884(2) 0.42527(2) 0.01342(4) Uani 1 1 d . . . . .
P1 P 0.58045(8) 0.37268(5) 0.37523(3) 0.01647(12) Uani 1 1 d . . . . .
P2 P 0.49780(8) 0.11817(5) 0.38927(3) 0.01737(12) Uani 1 1 d . . . . .
N1 N 0.0922(3) 0.19127(16) 0.32461(10) 0.0168(4) Uani 1 1 d . . . . .
N2 N 0.1892(3) 0.27144(14) 0.34447(11) 0.0154(4) Uani 1 1 d . . . . .
N3 N 0.1705(3) 0.34428(16) 0.30242(10) 0.0176(4) Uani 1 1 d . . . . .
C1 C 0.0068(3) 0.21472(18) 0.26688(12) 0.0163(4) Uani 1 1 d . . . . .
C2 C 0.0547(3) 0.31002(19) 0.25331(12) 0.0178(4) Uani 1 1 d . . . . .
C3 C 0.0057(4) 0.3637(2) 0.19302(13) 0.0257(6) Uani 1 1 d . . . . .
H3A H 0.003959 0.435283 0.201403 0.031 Uiso 1 1 calc R U . . .
H3B H -0.116633 0.343930 0.173523 0.031 Uiso 1 1 calc R U . . .
C4 C 0.1384(4) 0.3426(2) 0.14710(13) 0.0295(6) Uani 1 1 d . . . . .
H4A H 0.085218 0.366603 0.105121 0.035 Uiso 1 1 calc R U . . .
H4B H 0.249621 0.380705 0.160502 0.035 Uiso 1 1 calc R U . . .
C5 C 0.1888(4) 0.2340(2) 0.14170(15) 0.0258(6) Uani 1 1 d . . . . .
H5A H 0.256284 0.212581 0.182386 0.031 Uiso 1 1 calc R U . . .
H5B H 0.270713 0.228368 0.110225 0.031 Uiso 1 1 calc R U . . .
C6 C 0.0304(4) 0.1626(2) 0.12339(12) 0.0246(5) Uani 1 1 d . . . . .
H6A H -0.078057 0.201736 0.107861 0.029 Uiso 1 1 calc R U . . .
H6B H 0.056965 0.121173 0.088280 0.029 Uiso 1 1 calc R U . . .
C7 C -0.0133(3) 0.0945(2) 0.17565(12) 0.0200(5) Uani 1 1 d . . . . .
H7A H 0.100263 0.064684 0.196413 0.024 Uiso 1 1 calc R U . . .
H7B H -0.090386 0.040445 0.156211 0.024 Uiso 1 1 calc R U . . .
C8 C -0.1075(3) 0.14272(19) 0.22627(11) 0.0191(5) Uani 1 1 d . . . . .
H8A H -0.216667 0.176956 0.205607 0.023 Uiso 1 1 calc R U . . .
H8B H -0.146243 0.090377 0.253093 0.023 Uiso 1 1 calc R U . . .
C9 C 0.2861(3) 0.3970(2) 0.46124(12) 0.0198(5) Uani 1 1 d . . . . .
H9A H 0.209908 0.431941 0.427451 0.030 Uiso 1 1 calc R U . . .
H9B H 0.385445 0.439771 0.479246 0.030 Uiso 1 1 calc R U . . .
H9C H 0.214794 0.378926 0.493743 0.030 Uiso 1 1 calc R U . . .
C10 C 0.2123(3) 0.1888(2) 0.47211(12) 0.0224(5) Uani 1 1 d . . . . .
H10A H 0.132684 0.148970 0.441847 0.034 Uiso 1 1 calc R U . . .
H10B H 0.140407 0.234434 0.493074 0.034 Uiso 1 1 calc R U . . .
H10C H 0.281095 0.145539 0.503259 0.034 Uiso 1 1 calc R U . . .
C11 C 0.5728(4) 0.2647(2) 0.50790(14) 0.0240(6) Uani 1 1 d . . . . .
H11A H 0.695120 0.260840 0.497911 0.036 Uiso 1 1 calc R U . . .
H11B H 0.548963 0.206959 0.532431 0.036 Uiso 1 1 calc R U . . .
H11C H 0.560523 0.324521 0.532216 0.036 Uiso 1 1 calc R U . . .
C12 C 0.8098(3) 0.3855(2) 0.41542(16) 0.0321(7) Uani 1 1 d . . . . .
H12A H 0.808241 0.402716 0.459325 0.048 Uiso 1 1 calc R U . . .
H12B H 0.873989 0.323212 0.413205 0.048 Uiso 1 1 calc R U . . .
H12C H 0.870794 0.437535 0.395376 0.048 Uiso 1 1 calc R U . . .
C13 C 0.5079(3) 0.49999(19) 0.36370(13) 0.0224(5) Uani 1 1 d . . . . .
H13A H 0.483526 0.527348 0.403459 0.034 Uiso 1 1 calc R U . . .
H13B H 0.602619 0.538440 0.348670 0.034 Uiso 1 1 calc R U . . .
H13C H 0.398376 0.502724 0.332759 0.034 Uiso 1 1 calc R U . . .
C14 C 0.6152(4) 0.3414(2) 0.29629(14) 0.0291(6) Uani 1 1 d . . . . .
H14A H 0.498714 0.332438 0.269754 0.044 Uiso 1 1 calc R U . . .
H14B H 0.681283 0.394527 0.279361 0.044 Uiso 1 1 calc R U . . .
H14C H 0.684479 0.280204 0.297190 0.044 Uiso 1 1 calc R U . . .
C15 C 0.7351(4) 0.0945(2) 0.41437(16) 0.0326(7) Uani 1 1 d . . . . .
H15A H 0.805248 0.150961 0.403580 0.049 Uiso 1 1 calc R U . . .
H15B H 0.757334 0.084380 0.459748 0.049 Uiso 1 1 calc R U . . .
H15C H 0.770662 0.035530 0.393313 0.049 Uiso 1 1 calc R U . . .
C16 C 0.3874(4) 0.0081(2) 0.41237(15) 0.0305(6) Uani 1 1 d . . . . .
H16A H 0.257155 0.014736 0.400406 0.046 Uiso 1 1 calc R U . . .
H16B H 0.429405 -0.049349 0.391354 0.046 Uiso 1 1 calc R U . . .
H16C H 0.416077 -0.000498 0.457790 0.046 Uiso 1 1 calc R U . . .
C17 C 0.4743(4) 0.0968(2) 0.30508(12) 0.0260(5) Uani 1 1 d . . . . .
H17A H 0.349202 0.107556 0.286098 0.039 Uiso 1 1 calc R U . . .
H17B H 0.552264 0.142349 0.286633 0.039 Uiso 1 1 calc R U . . .
H17C H 0.508915 0.028905 0.297319 0.039 Uiso 1 1 calc R U . . .

loop_
_atom_site_aniso_label
_atom_site_aniso_U_11
_atom_site_aniso_U_22
_atom_site_aniso_U_33
_atom_site_aniso_U_23
_atom_site_aniso_U_13
_atom_site_aniso_U_12
Pt1 0.01181(5) 0.01544(6) 0.01259(6) 0.00011(3) 0.00059(3) -0.00041(3)
P1 0.0123(3) 0.0151(3) 0.0219(3) 0.0021(2) 0.0026(2) 0.0003(2)
P2 0.0165(3) 0.0144(3) 0.0201(3) -0.0004(2) -0.0008(2) 0.0004(2)
N1 0.0140(8) 0.0185(9) 0.0180(10) -0.0009(8) 0.0025(7) -0.0019(8)
N2 0.0137(9) 0.0162(10) 0.0163(10) -0.0020(7) 0.0020(8) -0.0002(7)
N3 0.0189(9) 0.0161(9) 0.0166(9) -0.0011(8) -0.0008(7) 0.0020(8)
C1 0.0151(10) 0.0170(11) 0.0166(11) -0.0009(9) 0.0018(8) 0.0016(8)
C2 0.0186(10) 0.0165(11) 0.0170(11) -0.0028(9) -0.0017(8) 0.0011(9)
C3 0.0360(14) 0.0163(12) 0.0206(12) 0.0019(10) -0.0091(10) 0.0007(10)
C4 0.0430(16) 0.0245(13) 0.0194(13) 0.0054(11) 0.0002(11) -0.0085(12)
C5 0.0292(14) 0.0286(15) 0.0204(14) 0.0022(10) 0.0063(11) -0.0044(11)
C6 0.0302(13) 0.0253(13) 0.0181(12) -0.0034(10) 0.0032(10) -0.0005(11)
C7 0.0212(11) 0.0190(11) 0.0202(12) -0.0055(10) 0.0043(9) -0.0016(9)
C8 0.0162(10) 0.0214(12) 0.0192(11) -0.0031(9) 0.0015(8) -0.0043(9)
C9 0.0176(10) 0.0228(12) 0.0186(11) -0.0052(10) 0.0015(8) 0.0023(9)
C10 0.0204(11) 0.0275(14) 0.0194(12) 0.0043(10) 0.0037(9) -0.0056(10)
C11 0.0217(13) 0.0303(15) 0.0175(13) 0.0018(10) -0.0051(10) 0.0009(10)
C12 0.0147(11) 0.0297(14) 0.0495(18) 0.0144(14) -0.0031(11) -0.0051(11)
C13 0.0248(12) 0.0184(11) 0.0244(13) 0.0029(10) 0.0053(10) 0.0006(10)
C14 0.0321(14) 0.0279(14) 0.0315(15) 0.0018(12) 0.0178(12) 0.0032(12)
C15 0.0220(12) 0.0258(14) 0.0463(18) -0.0093(13) -0.0066(12) 0.0068(11)
C16 0.0419(17) 0.0174(12) 0.0315(14) 0.0029(11) 0.0031(12) -0.0067(11)
C17 0.0304(13) 0.0252(13) 0.0227(13) -0.0033(11) 0.0052(10) 0.0049(11)

loop_
_atom_type_symbol
_atom_type_description
_atom_type_scat_dispersion_real
_atom_type_scat_dispersion_imag
_atom_type_scat_source
C C 0.0033 0.0016 'International Tables Vol C Tables 4.2.6.8 and 6.1.1.4'
H H 0.0000 0.0000 'International Tables Vol C Tables 4.2.6.8 and 6.1.1.4'
N N 0.0061 0.0033 'International Tables Vol C Tables 4.2.6.8 and 6.1.1.4'
P P 0.1023 0.0942 'International Tables Vol C Tables 4.2.6.8 and 6.1.1.4'
Pt Pt -1.7033 8.3905 'International Tables Vol C Tables 4.2.6.8 and 6.1.1.4'

loop_
_geom_angle_atom_site_label_1
_geom_angle_atom_site_label_2
_geom_angle_atom_site_label_3
_geom_angle
_geom_angle_site_symmetry_1
_geom_angle_site_symmetry_3
_geom_angle_publ_flag
P2 Pt1 P1 95.74(2) . . ?
N2 Pt1 P1 91.08(6) . . ?
N2 Pt1 P2 88.92(6) . . ?
C9 Pt1 P1 87.82(8) . . ?
C9 Pt1 P2 176.33(8) . . ?
C9 Pt1 N2 91.88(9) . . ?
C10 Pt1 P1 174.98(8) . . ?
C10 Pt1 P2 89.27(8) . . ?
C10 Pt1 N2 88.87(9) . . ?
C10 Pt1 C9 87.16(11) . . ?
C11 Pt1 P1 92.25(9) . . ?
C11 Pt1 P2 92.46(8) . . ?
C11 Pt1 N2 176.25(10) . . ?
C11 Pt1 C9 86.53(11) . . ?
C11 Pt1 C10 87.65(11) . . ?
C12 P1 Pt1 115.70(10) . . ?
C12 P1 C13 102.57(13) . . ?
C13 P1 Pt1 115.75(9) . . ?
C14 P1 Pt1 118.11(10) . . ?
C14 P1 C12 101.97(15) . . ?
C14 P1 C13 100.24(13) . . ?
C15 P2 Pt1 115.18(10) . . ?
C15 P2 C16 104.10(15) . . ?
C15 P2 C17 102.11(14) . . ?
C16 P2 Pt1 115.09(11) . . ?
C16 P2 C17 99.48(14) . . ?
C17 P2 Pt1 118.57(9) . . ?
N2 N1 C1 105.2(2) . . ?
N1 N2 Pt1 122.09(16) . . ?
N3 N2 Pt1 123.92(16) . . ?
N3 N2 N1 112.8(2) . . ?
N2 N3 C2 105.5(2) . . ?
N1 C1 C2 108.2(2) . . ?
N1 C1 C8 122.5(2) . . ?
C2 C1 C8 129.1(2) . . ?
N3 C2 C1 108.3(2) . . ?
N3 C2 C3 124.3(2) . . ?
C1 C2 C3 127.2(2) . . ?
C2 C3 H3A 109.2 . . ?
C2 C3 H3B 109.2 . . ?
C2 C3 C4 112.0(2) . . ?
H3A C3 H3B 107.9 . . ?
C4 C3 H3A 109.2 . . ?
C4 C3 H3B 109.2 . . ?
C3 C4 H4A 108.5 . . ?
C3 C4 H4B 108.5 . . ?
H4A C4 H4B 107.5 . . ?
C5 C4 C3 114.9(2) . . ?
C5 C4 H4A 108.5 . . ?
C5 C4 H4B 108.5 . . ?
C4 C5 H5A 108.3 . . ?
C4 C5 H5B 108.3 . . ?
C4 C5 C6 115.8(3) . . ?
H5A C5 H5B 107.4 . . ?
C6 C5 H5A 108.3 . . ?
C6 C5 H5B 108.3 . . ?
C5 C6 H6A 108.3 . . ?
C5 C6 H6B 108.3 . . ?
H6A C6 H6B 107.4 . . ?
C7 C6 C5 115.8(2) . . ?
C7 C6 H6A 108.3 . . ?
C7 C6 H6B 108.3 . . ?
C6 C7 H7A 108.2 . . ?
C6 C7 H7B 108.2 . . ?
C6 C7 C8 116.2(2) . . ?
H7A C7 H7B 107.4 . . ?
C8 C7 H7A 108.2 . . ?
C8 C7 H7B 108.2 . . ?
C1 C8 C7 114.1(2) . . ?
C1 C8 H8A 108.7 . . ?
C1 C8 H8B 108.7 . . ?
C7 C8 H8A 108.7 . . ?
C7 C8 H8B 108.7 . . ?
H8A C8 H8B 107.6 . . ?
Pt1 C9 H9A 109.5 . . ?
Pt1 C9 H9B 109.5 . . ?
Pt1 C9 H9C 109.5 . . ?
H9A C9 H9B 109.5 . . ?
H9A C9 H9C 109.5 . . ?
H9B C9 H9C 109.5 . . ?
Pt1 C10 H10A 109.5 . . ?
Pt1 C10 H10B 109.5 . . ?
Pt1 C10 H10C 109.5 . . ?
H10A C10 H10B 109.5 . . ?
H10A C10 H10C 109.5 . . ?
H10B C10 H10C 109.5 . . ?
Pt1 C11 H11A 109.5 . . ?
Pt1 C11 H11B 109.5 . . ?
Pt1 C11 H11C 109.5 . . ?
H11A C11 H11B 109.5 . . ?
H11A C11 H11C 109.5 . . ?
H11B C11 H11C 109.5 . . ?
P1 C12 H12A 109.5 . . ?
P1 C12 H12B 109.5 . . ?
P1 C12 H12C 109.5 . . ?
H12A C12 H12B 109.5 . . ?
H12A C12 H12C 109.5 . . ?
H12B C12 H12C 109.5 . . ?
P1 C13 H13A 109.5 . . ?
P1 C13 H13B 109.5 . . ?
P1 C13 H13C 109.5 . . ?
H13A C13 H13B 109.5 . . ?
H13A C13 H13C 109.5 . . ?
H13B C13 H13C 109.5 . . ?
P1 C14 H14A 109.5 . . ?
P1 C14 H14B 109.5 . . ?
P1 C14 H14C 109.5 . . ?
H14A C14 H14B 109.5 . . ?
H14A C14 H14C 109.5 . . ?
H14B C14 H14C 109.5 . . ?
P2 C15 H15A 109.5 . . ?
P2 C15 H15B 109.5 . . ?
P2 C15 H15C 109.5 . . ?
H15A C15 H15B 109.5 . . ?
H15A C15 H15C 109.5 . . ?
H15B C15 H15C 109.5 . . ?
P2 C16 H16A 109.5 . . ?
P2 C16 H16B 109.5 . . ?
P2 C16 H16C 109.5 . . ?
H16A C16 H16B 109.5 . . ?
H16A C16 H16C 109.5 . . ?
H16B C16 H16C 109.5 . . ?
P2 C17 H17A 109.5 . . ?
P2 C17 H17B 109.5 . . ?
P2 C17 H17C 109.5 . . ?
H17A C17 H17B 109.5 . . ?
H17A C17 H17C 109.5 . . ?
H17B C17 H17C 109.5 . . ?

loop_
_geom_bond_atom_site_label_1
_geom_bond_atom_site_label_2
_geom_bond_distance
_geom_bond_site_symmetry_2
_geom_bond_publ_flag
Pt1 P1 2.3893(6) . ?
Pt1 P2 2.3789(7) . ?
Pt1 N2 2.128(2) . ?
Pt1 C9 2.107(3) . ?
Pt1 C10 2.102(2) . ?
Pt1 C11 2.084(3) . ?
P1 C12 1.820(3) . ?
P1 C13 1.820(3) . ?
P1 C14 1.818(3) . ?
P2 C15 1.816(3) . ?
P2 C16 1.819(3) . ?
P2 C17 1.826(3) . ?
N1 N2 1.345(3) . ?
N1 C1 1.352(3) . ?
N2 N3 1.337(3) . ?
N3 C2 1.350(3) . ?
C1 C2 1.388(4) . ?
C1 C8 1.496(3) . ?
C2 C3 1.491(4) . ?
C3 H3A 0.9900 . ?
C3 H3B 0.9900 . ?
C3 C4 1.542(4) . ?
C4 H4A 0.9900 . ?
C4 H4B 0.9900 . ?
C4 C5 1.533(4) . ?
C5 H5A 0.9900 . ?
C5 H5B 0.9900 . ?
C5 C6 1.543(4) . ?
C6 H6A 0.9900 . ?
C6 H6B 0.9900 . ?
C6 C7 1.535(4) . ?
C7 H7A 0.9900 . ?
C7 H7B 0.9900 . ?
C7 C8 1.540(3) . ?
C8 H8A 0.9900 . ?
C8 H8B 0.9900 . ?
C9 H9A 0.9800 . ?
C9 H9B 0.9800 . ?
C9 H9C 0.9800 . ?
C10 H10A 0.9800 . ?
C10 H10B 0.9800 . ?
C10 H10C 0.9800 . ?
C11 H11A 0.9800 . ?
C11 H11B 0.9800 . ?
C11 H11C 0.9800 . ?
C12 H12A 0.9800 . ?
C12 H12B 0.9800 . ?
C12 H12C 0.9800 . ?
C13 H13A 0.9800 . ?
C13 H13B 0.9800 . ?
C13 H13C 0.9800 . ?
C14 H14A 0.9800 . ?
C14 H14B 0.9800 . ?
C14 H14C 0.9800 . ?
C15 H15A 0.9800 . ?
C15 H15B 0.9800 . ?
C15 H15C 0.9800 . ?
C16 H16A 0.9800 . ?
C16 H16B 0.9800 . ?
C16 H16C 0.9800 . ?
C17 H17A 0.9800 . ?
C17 H17B 0.9800 . ?
C17 H17C 0.9800 . ?
